data_7048356
loop_
_publ_author_name
'Oyarzo, Juan'
'Bosque, Ram\'on'
'Toro, Patricia'
'Silva, Carlos P.'
'Arancibia, Rodrigo'
'Font-Bard\'ia, Merc\`e'
'Artigas, Vania'
'Calvis, Carme'
'Messeguer, Ramon'
'Klahn, A. Hugo'
'L\'opez, Concepci\'on'

_publ_section_title
;
 A novel type of organometallic 2-R-2,4-dihydro-1H-3,1-benzoxazine with R
 = [M(\h<sup>5</sup>-C<sub>5</sub>H<sub>4</sub>)(CO)<sub>3</sub>] (M = Re
 or Mn) units. Experimental and computational studies of the effect of
 substituent R on ring-chain tautomerism.
;
_journal_issue 3
_journal_name_full 'Dalton transactions (Cambridge, England : 2003)'
_journal_page_first 1023
_journal_page_last 1039
_journal_paper_doi 10.1039/c8dt03265c
_journal_volume 48
_journal_year 2019
_chemical_formula_moiety 'C16 H12 Mn N O4'
_chemical_formula_sum 'C16 H12 Mn N O4'
_chemical_formula_weight 337.21
_chemical_name_systematic 6d
_space_group_crystal_system monoclinic
_space_group_IT_number 15
_space_group_name_Hall '-C 2yc'
_space_group_name_H-M_alt 'C 1 2/c 1'
_symmetry_space_group_name_Hall '-C 2yc'
_symmetry_space_group_name_H-M 'C 1 2/c 1'
_atom_sites_solution_hydrogens geom
_audit_creation_method SHELXL-2018/3
_audit_update_record
;
2018-11-22 deposited with the CCDC.
2018-12-12 downloaded from the CCDC.
;
_cell_angle_alpha 90
_cell_angle_beta 108.124(4)
_cell_angle_gamma 90
_cell_formula_units_Z 8
_cell_length_a 30.935(3)
_cell_length_b 6.1805(5)
_cell_length_c 15.1240(14)
_cell_measurement_reflns_used 9940
_cell_measurement_temperature 100(2)
_cell_measurement_theta_max 29.85
_cell_measurement_theta_min 2.74
_cell_volume 2748.1(4)
_computing_cell_refinement 'Bruker SAINT'
_computing_data_collection 'Bruker APEX2'
_computing_data_reduction 'Bruker SAINT'
_computing_molecular_graphics 'Bruker SHELXTL'
_computing_publication_material 'Bruker SHELXTL'
_computing_structure_refinement 'SHELXL-2018/3 (Sheldrick, 2018)'
_computing_structure_solution 'XT, VERSION 2014/5'
_diffrn_ambient_temperature 100(2)
_diffrn_measured_fraction_theta_full 0.995
_diffrn_measured_fraction_theta_max 0.994
_diffrn_measurement_device_type 'D8 Venture'
_diffrn_measurement_method '\f and \w scans'
_diffrn_radiation_type MoK\a
_diffrn_radiation_wavelength 0.71073
_diffrn_reflns_av_R_equivalents 0.0907
_diffrn_reflns_av_sigmaI/netI 0.0517
_diffrn_reflns_Laue_measured_fraction_full 0.995
_diffrn_reflns_Laue_measured_fraction_max 0.994
_diffrn_reflns_limit_h_max 43
_diffrn_reflns_limit_h_min -43
_diffrn_reflns_limit_k_max 8
_diffrn_reflns_limit_k_min -8
_diffrn_reflns_limit_l_max 21
_diffrn_reflns_limit_l_min -21
_diffrn_reflns_number 35346
_diffrn_reflns_point_group_measured_fraction_full 0.995
_diffrn_reflns_point_group_measured_fraction_max 0.994
_diffrn_reflns_theta_full 25.242
_diffrn_reflns_theta_max 30.174
_diffrn_reflns_theta_min 2.740
_diffrn_source microfocus
_exptl_absorpt_coefficient_mu 0.978
_exptl_absorpt_correction_T_max 0.7460
_exptl_absorpt_correction_T_min 0.6753
_exptl_absorpt_correction_type multi-scan
_exptl_absorpt_process_details sadabs
_exptl_crystal_colour colourless
_exptl_crystal_density_diffrn 1.630
_exptl_crystal_description prism
_exptl_crystal_F_000 1376
_exptl_crystal_size_max 0.399
_exptl_crystal_size_mid 0.154
_exptl_crystal_size_min 0.046
_refine_diff_density_max 1.649
_refine_diff_density_min -0.616
_refine_diff_density_rms 0.106
_refine_ls_extinction_method none
_refine_ls_goodness_of_fit_ref 1.060
_refine_ls_hydrogen_treatment constr
_refine_ls_matrix_type full
_refine_ls_number_parameters 199
_refine_ls_number_reflns 4058
_refine_ls_number_restraints 3
_refine_ls_restrained_S_all 1.064
_refine_ls_R_factor_all 0.0609
_refine_ls_R_factor_gt 0.0458
_refine_ls_shift/su_max 0.000
_refine_ls_shift/su_mean 0.000
_refine_ls_structure_factor_coef Fsqd
_refine_ls_weighting_details 'w=1/[\s^2^(Fo^2^)+(0.0461P)^2^+14.0216P] where P=(Fo^2^+2Fc^2^)/3'
_refine_ls_weighting_scheme calc
_refine_ls_wR_factor_gt 0.1183
_refine_ls_wR_factor_ref 0.1227
_reflns_Friedel_coverage 0.000
_reflns_number_gt 3154
_reflns_number_total 4058
_reflns_threshold_expression 'I > 2\s(I)'
_cod_data_source_file c8dt03265c2.cif
_cod_data_source_block mo_iagvb76_0m_ab
_cod_depositor_comments 'Adding full bibliography for 7048356--7048358.cif.'
_cod_database_code 7048356
_shelx_shelxl_version_number 2018/3
_shelx_space_group_comment
;
The symmetry employed for this shelxl refinement is uniquely defined
by the following loop, which should always be used as a source of
symmetry information in preference to the above space-group names.
They are only intended as comments.
;

loop_
_space_group_symop_operation_xyz
'x, y, z'
'-x, y, -z+1/2'
'x+1/2, y+1/2, z'
'-x+1/2, y+1/2, -z+1/2'
'-x, -y, -z'
'x, -y, z-1/2'
'-x+1/2, -y+1/2, -z'
'x+1/2, -y+1/2, z-1/2'

loop_
_atom_site_label
_atom_site_type_symbol
_atom_site_fract_x
_atom_site_fract_y
_atom_site_fract_z
_atom_site_U_iso_or_equiv
_atom_site_adp_type
_atom_site_occupancy
_atom_site_site_symmetry_order
_atom_site_calc_flag
_atom_site_refinement_flags_posn
_atom_site_refinement_flags_adp
Mn1 Mn 0.57054(2) 0.30036(6) 0.42359(3) 0.00860(11) Uani 1 1 d . U
O1 O 0.67748(6) 0.0205(3) 0.55751(13) 0.0132(4) Uani 1 1 d . .
C1 C 0.59927(9) 0.2460(5) 0.56939(17) 0.0134(5) Uani 1 1 d . .
H1 H 0.601569 0.103220 0.601597 0.016 Uiso 1 1 calc R U
N1 N 0.71322(7) 0.3539(4) 0.61626(15) 0.0100(4) Uani 1 1 d . .
H1N H 0.708298 0.479828 0.638506 0.012 Uiso 1 1 calc R U
C2 C 0.56315(11) 0.3963(5) 0.55502(19) 0.0193(6) Uani 1 1 d . .
H2 H 0.535264 0.374957 0.574133 0.023 Uiso 1 1 calc R U
O2 O 0.61141(8) -0.0509(4) 0.34282(15) 0.0237(5) Uani 1 1 d . .
O3 O 0.48225(8) 0.0740(4) 0.37371(17) 0.0263(5) Uani 1 1 d . .
C3 C 0.57252(10) 0.5785(5) 0.50932(19) 0.0166(6) Uani 1 1 d . .
H3 H 0.552989 0.710258 0.491454 0.020 Uiso 1 1 calc R U
O4 O 0.54803(8) 0.5521(4) 0.24936(15) 0.0251(5) Uani 1 1 d . .
C4 C 0.61666(9) 0.5478(4) 0.49760(19) 0.0140(5) Uani 1 1 d . .
H4 H 0.633135 0.654085 0.469861 0.017 Uiso 1 1 calc R U
C5 C 0.63308(8) 0.3396(4) 0.53484(17) 0.0091(5) Uani 1 1 d . .
C7 C 0.75494(9) 0.2458(4) 0.65163(18) 0.0109(5) Uani 1 1 d . .
C6 C 0.67877(9) 0.2489(4) 0.54177(18) 0.0109(5) Uani 1 1 d . .
H6 H 0.685256 0.274394 0.481835 0.013 Uiso 1 1 calc R U
C9 C 0.83215(10) 0.2334(5) 0.75550(19) 0.0150(5) Uani 1 1 d . .
H9 H 0.856464 0.298891 0.802509 0.018 Uiso 1 1 calc R U
C8 C 0.79107(10) 0.3420(4) 0.71971(19) 0.0143(5) Uani 1 1 d . .
H8 H 0.787561 0.482749 0.741763 0.017 Uiso 1 1 calc R U
C10 C 0.83767(9) 0.0270(5) 0.72216(19) 0.0156(5) Uani 1 1 d . .
H10 H 0.866060 -0.045648 0.744478 0.019 Uiso 1 1 calc R U
C11 C 0.80117(9) -0.0704(4) 0.65606(18) 0.0117(5) Uani 1 1 d . .
H11 H 0.804587 -0.212328 0.635102 0.014 Uiso 1 1 calc R U
C12 C 0.75932(9) 0.0370(4) 0.61964(17) 0.0099(5) Uani 1 1 d . .
C13 C 0.71902(9) -0.0707(4) 0.55364(19) 0.0132(5) Uani 1 1 d . .
H13A H 0.720698 -0.056731 0.489577 0.016 Uiso 1 1 calc R U
H13B H 0.719616 -0.226743 0.568722 0.016 Uiso 1 1 calc R U
C14 C 0.59514(10) 0.0871(5) 0.37354(19) 0.0142(5) Uani 1 1 d . U
C15 C 0.51707(9) 0.1620(5) 0.3922(2) 0.0161(5) Uani 1 1 d . U
C16 C 0.55653(9) 0.4514(5) 0.31686(19) 0.0147(5) Uani 1 1 d . U

loop_
_atom_site_aniso_label
_atom_site_aniso_U_11
_atom_site_aniso_U_22
_atom_site_aniso_U_33
_atom_site_aniso_U_23
_atom_site_aniso_U_13
_atom_site_aniso_U_12
Mn1 0.00729(18) 0.01081(18) 0.00749(17) 0.00142(15) 0.00200(13) -0.00044(15)
O1 0.0101(9) 0.0098(9) 0.0177(9) 0.0008(7) 0.0013(7) -0.0017(7)
C1 0.0125(12) 0.0218(14) 0.0051(10) 0.0042(9) 0.0016(9) -0.0005(10)
N1 0.0041(9) 0.0142(11) 0.0103(10) -0.0020(8) 0.0001(8) 0.0028(8)
C2 0.0206(14) 0.0307(16) 0.0093(12) -0.0013(11) 0.0085(11) -0.0017(12)
O2 0.0292(12) 0.0174(11) 0.0227(11) -0.0014(9) 0.0053(9) -0.0003(9)
O3 0.0198(11) 0.0265(12) 0.0339(13) -0.0039(10) 0.0101(10) -0.0143(9)
C3 0.0186(14) 0.0129(13) 0.0150(13) -0.0065(10) 0.0002(11) 0.0035(10)
O4 0.0196(11) 0.0312(13) 0.0199(11) 0.0109(9) -0.0006(9) 0.0009(9)
C4 0.0151(13) 0.0074(11) 0.0161(12) 0.0000(10) 0.0000(10) 0.0021(9)
C5 0.0064(11) 0.0086(11) 0.0108(11) 0.0028(9) 0.0008(9) 0.0029(9)
C7 0.0117(12) 0.0113(12) 0.0133(11) 0.0011(9) 0.0092(10) 0.0004(9)
C6 0.0121(12) 0.0099(12) 0.0116(11) 0.0016(9) 0.0052(9) 0.0011(9)
C9 0.0138(12) 0.0189(14) 0.0144(12) 0.0013(10) 0.0072(10) -0.0046(10)
C8 0.0169(13) 0.0116(12) 0.0147(12) 0.0036(10) 0.0054(10) -0.0007(10)
C10 0.0113(12) 0.0235(15) 0.0124(12) 0.0044(11) 0.0043(10) 0.0018(11)
C11 0.0137(12) 0.0127(12) 0.0100(11) -0.0010(9) 0.0056(10) 0.0022(10)
C12 0.0091(11) 0.0144(12) 0.0061(10) -0.0035(9) 0.0024(9) -0.0040(9)
C13 0.0093(12) 0.0096(12) 0.0165(13) -0.0045(10) -0.0021(10) -0.0004(9)
C14 0.0174(13) 0.0140(12) 0.0118(12) -0.0019(9) 0.0056(10) -0.0026(9)
C15 0.0122(10) 0.0185(14) 0.0178(13) 0.0024(10) 0.0050(10) -0.0025(9)
C16 0.0114(12) 0.0185(13) 0.0125(11) 0.0041(9) 0.0012(10) -0.0010(10)

loop_
_atom_type_symbol
_atom_type_description
_atom_type_scat_dispersion_real
_atom_type_scat_dispersion_imag
_atom_type_scat_source
C C 0.0033 0.0016 'International Tables Vol C Tables 4.2.6.8 and 6.1.1.4'
H H 0.0000 0.0000 'International Tables Vol C Tables 4.2.6.8 and 6.1.1.4'
Mn Mn 0.3368 0.7283 'International Tables Vol C Tables 4.2.6.8 and 6.1.1.4'
N N 0.0061 0.0033 'International Tables Vol C Tables 4.2.6.8 and 6.1.1.4'
O O 0.0106 0.0060 'International Tables Vol C Tables 4.2.6.8 and 6.1.1.4'

loop_
_geom_angle_atom_site_label_1
_geom_angle_atom_site_label_2
_geom_angle_atom_site_label_3
_geom_angle
C15 Mn1 C16 93.75(13)
C15 Mn1 C14 90.89(13)
C16 Mn1 C14 91.04(13)
C15 Mn1 C1 104.61(12)
C16 Mn1 C1 156.52(12)
C14 Mn1 C1 102.98(12)
C15 Mn1 C3 113.17(13)
C16 Mn1 C3 94.60(12)
C14 Mn1 C3 154.79(12)
C1 Mn1 C3 64.92(11)
C15 Mn1 C5 142.64(11)
C16 Mn1 C5 123.51(11)
C14 Mn1 C5 90.95(11)
C1 Mn1 C5 39.01(10)
C3 Mn1 C5 65.53(10)
C15 Mn1 C4 152.31(12)
C16 Mn1 C4 91.93(12)
C14 Mn1 C4 116.10(12)
C1 Mn1 C4 65.07(11)
C3 Mn1 C4 39.27(11)
C5 Mn1 C4 38.93(9)
C15 Mn1 C2 91.21(13)
C16 Mn1 C2 128.37(13)
C14 Mn1 C2 140.26(13)
C1 Mn1 C2 38.61(11)
C3 Mn1 C2 37.98(12)
C5 Mn1 C2 64.78(11)
C4 Mn1 C2 64.41(12)
C13 O1 C6 108.1(2)
C2 C1 C5 108.1(2)
C2 C1 Mn1 71.52(15)
C5 C1 Mn1 71.04(14)
C2 C1 H1 125.9
C5 C1 H1 125.9
Mn1 C1 H1 125.9
C7 N1 C6 116.9(2)
C7 N1 H1N 121.5
C6 N1 H1N 121.5
C3 C2 C1 109.2(3)
C3 C2 Mn1 70.57(16)
C1 C2 Mn1 69.87(15)
C3 C2 H2 125.4
C1 C2 H2 125.4
Mn1 C2 H2 125.4
C2 C3 C4 107.7(3)
C2 C3 Mn1 71.45(16)
C4 C3 Mn1 70.75(15)
C2 C3 H3 126.1
C4 C3 H3 126.1
Mn1 C3 H3 126.1
C5 C4 C3 107.6(2)
C5 C4 Mn1 70.30(15)
C3 C4 Mn1 69.98(15)
C5 C4 H4 126.2
C3 C4 H4 126.2
Mn1 C4 H4 126.2
C1 C5 C4 107.3(2)
C1 C5 C6 127.3(2)
C4 C5 C6 125.2(2)
C1 C5 Mn1 69.95(14)
C4 C5 Mn1 70.77(14)
C6 C5 Mn1 127.95(18)
C8 C7 C12 120.4(2)
C8 C7 N1 120.6(2)
C12 C7 N1 118.9(2)
O1 C6 N1 111.4(2)
O1 C6 C5 107.9(2)
N1 C6 C5 109.8(2)
O1 C6 H6 109.2
N1 C6 H6 109.2
C5 C6 H6 109.2
C8 C9 C10 119.9(3)
C8 C9 H9 120.0
C10 C9 H9 120.0
C9 C8 C7 120.5(3)
C9 C8 H8 119.8
C7 C8 H8 119.8
C11 C10 C9 119.3(3)
C11 C10 H10 120.3
C9 C10 H10 120.3
C10 C11 C12 121.4(2)
C10 C11 H11 119.3
C12 C11 H11 119.3
C7 C12 C11 118.4(2)
C7 C12 C13 119.5(2)
C11 C12 C13 121.9(2)
O1 C13 C12 112.0(2)
O1 C13 H13A 109.2
C12 C13 H13A 109.2
O1 C13 H13B 109.2
C12 C13 H13B 109.2
H13A C13 H13B 107.9
O2 C14 Mn1 178.9(3)
O3 C15 Mn1 178.5(3)
O4 C16 Mn1 178.6(3)

loop_
_geom_bond_atom_site_label_1
_geom_bond_atom_site_label_2
_geom_bond_distance
Mn1 C15 1.790(3)
Mn1 C16 1.797(3)
Mn1 C14 1.802(3)
Mn1 C1 2.132(2)
Mn1 C3 2.142(3)
Mn1 C5 2.146(2)
Mn1 C4 2.153(3)
Mn1 C2 2.154(3)
O1 C13 1.421(3)
O1 C6 1.434(3)
C1 C2 1.417(4)
C1 C5 1.429(4)
C1 H1 1.0000
N1 C7 1.403(3)
N1 C6 1.442(3)
N1 H1N 0.8800
C2 C3 1.398(4)
C2 H2 1.0000
O2 C14 1.159(4)
O3 C15 1.161(3)
C3 C4 1.443(4)
C3 H3 1.0000
O4 C16 1.154(3)
C4 C5 1.433(3)
C4 H4 1.0000
C5 C6 1.494(3)
C7 C8 1.395(4)
C7 C12 1.400(4)
C6 H6 1.0000
C9 C8 1.390(4)
C9 C10 1.401(4)
C9 H9 0.9500
C8 H8 0.9500
C10 C11 1.391(4)
C10 H10 0.9500
C11 C12 1.406(4)
C11 H11 0.9500
C12 C13 1.490(3)
C13 H13A 0.9900
C13 H13B 0.9900
